data_4500357
loop_
_publ_author_name
'Anderson, Kirsty M.'
'Tallentire, Sarah E.'
'Probert, Michael R.'
'Goeta, Andr\'es E.'
'Mendis, Budhika G.'
'Steed, Jonathan W.'

_publ_section_title
;
 Trimethyltin Hydroxide: A Crystallographic and HighZ&#x2032; Curiosity
;
_journal_issue 3
_journal_name_full 'Crystal Growth &amp; Design'
_journal_page_first 820
_journal_paper_doi 10.1021/cg101464j
_journal_volume 11
_journal_year 2011
_chemical_formula_sum 'C3 H10 O Sn'
_chemical_formula_weight 180.80
_chemical_name_common Me3snoh
_chemical_name_systematic
;
 ?
;
_space_group_IT_number 14
_symmetry_cell_setting monoclinic
_symmetry_space_group_name_Hall '-P 2ybc'
_symmetry_space_group_name_H-M 'P 1 21/c 1'
_atom_sites_solution_hydrogens geom
_atom_sites_solution_primary direct
_atom_sites_solution_secondary difmap
_audit_creation_method SHELXL-97
_cell_angle_alpha 90.00
_cell_angle_beta 90.130(3)
_cell_angle_gamma 90.00
_cell_formula_units_Z 4
_cell_length_a 10.793(2)
_cell_length_b 6.6883(13)
_cell_length_c 8.3828(17)
_cell_measurement_temperature 120(2)
_cell_volume 605.1(2)
_computing_cell_refinement DENZO-SMN
_computing_data_collection Collect
_computing_data_reduction DENZO-SMN
_computing_molecular_graphics X-Seed
_computing_structure_refinement 'SHELXL-97 (Sheldrick, 1997)'
_computing_structure_solution 'SHELXS-97 (Sheldrick, 1990)'
_diffrn_ambient_temperature 120(2)
_diffrn_measured_fraction_theta_full 0.724
_diffrn_measured_fraction_theta_max 0.724
_diffrn_measurement_device_type KappaCCD
_diffrn_radiation_monochromator graphite
_diffrn_radiation_source 'fine-focus sealed tube'
_diffrn_radiation_type MoK\a
_diffrn_radiation_wavelength 0.71073
_diffrn_reflns_av_R_equivalents 0.0638
_diffrn_reflns_av_sigmaI/netI 0.0896
_diffrn_reflns_limit_h_max 12
_diffrn_reflns_limit_h_min -12
_diffrn_reflns_limit_k_max 5
_diffrn_reflns_limit_k_min -7
_diffrn_reflns_limit_l_max 7
_diffrn_reflns_limit_l_min -9
_diffrn_reflns_number 1798
_diffrn_reflns_theta_full 24.92
_diffrn_reflns_theta_max 24.92
_diffrn_reflns_theta_min 1.89
_exptl_absorpt_coefficient_mu 4.087
_exptl_absorpt_correction_type empirical
_exptl_crystal_colour colourless
_exptl_crystal_density_diffrn 1.985
_exptl_crystal_density_method 'not measured'
_exptl_crystal_description needle
_exptl_crystal_F_000 344
_refine_diff_density_max 0.823
_refine_diff_density_min -0.996
_refine_diff_density_rms 0.263
_refine_ls_extinction_coef 0.0118(14)
_refine_ls_extinction_expression Fc^*^=kFc[1+0.001xFc^2^\l^3^/sin(2\q)]^-1/4^
_refine_ls_extinction_method SHELXL
_refine_ls_goodness_of_fit_ref 1.174
_refine_ls_hydrogen_treatment constr
_refine_ls_matrix_type full
_refine_ls_number_parameters 80
_refine_ls_number_reflns 757
_refine_ls_number_restraints 36
_refine_ls_restrained_S_all 1.150
_refine_ls_R_factor_all 0.0791
_refine_ls_R_factor_gt 0.0387
_refine_ls_shift/su_max 0.014
_refine_ls_shift/su_mean 0.003
_refine_ls_structure_factor_coef Fsqd
_refine_ls_weighting_details 'calc w=1/[\s^2^(Fo^2^)+(0.0000P)^2^+0.8216P] where P=(Fo^2^+2Fc^2^)/3'
_refine_ls_weighting_scheme calc
_refine_ls_wR_factor_gt 0.0718
_refine_ls_wR_factor_ref 0.0819
_reflns_number_gt 495
_reflns_number_total 757
_reflns_threshold_expression >2sigma(I)
_cod_data_source_file cg101464j_si_003.cif
_cod_data_source_block Z:\structs\JWS\Me3snoh\TMT-P21C.CIF
_cod_original_sg_symbol_H-M P21/c
_cod_database_code 4500357

loop_
_symmetry_equiv_pos_as_xyz
'x, y, z'
'-x, y+1/2, -z+1/2'
'-x, -y, -z'
'x, -y-1/2, z-1/2'

loop_
_atom_site_label
_atom_site_type_symbol
_atom_site_fract_x
_atom_site_fract_y
_atom_site_fract_z
_atom_site_U_iso_or_equiv
_atom_site_adp_type
_atom_site_occupancy
_atom_site_symmetry_multiplicity
_atom_site_calc_flag
_atom_site_refinement_flags
_atom_site_disorder_group
Sn1 Sn 0.75002(7) 0.25652(8) 0.16259(7) 0.0236(5) Uani 1 1 d . .
O1 O 0.7204(14) 0.351(3) 0.413(2) 0.022(5) Uani 0.50 1 d PU 1
H1 H 0.6830 0.4799 0.4145 0.026 Uiso 0.50 1 calc PR 1
C1 C 0.7495(8) 0.5621(13) 0.0880(10) 0.027(3) Uani 1 1 d . .
H1A H 0.8331 0.6007 0.0547 0.040 Uiso 1 1 calc R .
H1B H 0.7231 0.6471 0.1769 0.040 Uiso 1 1 calc R .
H1C H 0.6920 0.5786 -0.0016 0.040 Uiso 1 1 calc R .
C2 C 0.568(3) 0.102(5) 0.152(3) 0.048(10) Uani 0.50 1 d PU 2
H2A H 0.5706 -0.0021 0.0697 0.072 Uiso 0.50 1 calc PR 2
H2B H 0.5031 0.1985 0.1269 0.072 Uiso 0.50 1 calc PR 2
H2C H 0.5509 0.0397 0.2559 0.072 Uiso 0.50 1 calc PR 2
C3 C 0.909(3) 0.103(6) 0.225(4) 0.038(10) Uani 0.50 1 d PU 1
H3A H 0.9766 0.1423 0.1534 0.058 Uiso 0.50 1 calc PR 1
H3B H 0.8943 -0.0409 0.2152 0.058 Uiso 0.50 1 calc PR 1
H3C H 0.9316 0.1355 0.3351 0.058 Uiso 0.50 1 calc PR 1
O1A O 0.7849(15) 0.349(3) 0.419(2) 0.032(5) Uani 0.50 1 d PU 2
H1A1 H 0.8284 0.4727 0.4219 0.038 Uiso 0.50 1 calc PR 2
C2A C 0.585(2) 0.108(3) 0.226(3) 0.014(6) Uani 0.50 1 d PU 1
H2A1 H 0.5856 -0.0267 0.1800 0.020 Uiso 0.50 1 calc PR 1
H2A2 H 0.5141 0.1828 0.1840 0.020 Uiso 0.50 1 calc PR 1
H2A3 H 0.5796 0.0995 0.3420 0.020 Uiso 0.50 1 calc PR 1
C3A C 0.930(3) 0.110(6) 0.168(4) 0.050(11) Uani 0.50 1 d PU 2
H3A1 H 0.9615 0.1085 0.2777 0.075 Uiso 0.50 1 calc PR 2
H3A2 H 0.9877 0.1829 0.0995 0.075 Uiso 0.50 1 calc PR 2
H3A3 H 0.9213 -0.0277 0.1294 0.075 Uiso 0.50 1 calc PR 2

loop_
_atom_site_aniso_label
_atom_site_aniso_U_11
_atom_site_aniso_U_22
_atom_site_aniso_U_33
_atom_site_aniso_U_23
_atom_site_aniso_U_13
_atom_site_aniso_U_12
Sn1 0.0255(6) 0.0277(7) 0.0174(6) 0.0011(4) -0.0010(3) -0.0004(5)
O1 0.025(9) 0.023(8) 0.019(8) -0.015(6) 0.002(7) 0.001(7)
C1 0.014(7) 0.039(7) 0.026(7) 0.000(5) -0.002(5) -0.008(5)
C2 0.041(13) 0.056(12) 0.048(13) 0.001(9) 0.001(9) 0.004(9)
C3 0.029(12) 0.048(12) 0.038(13) 0.000(9) -0.003(9) -0.002(9)
O1A 0.025(9) 0.035(8) 0.035(8) -0.001(6) -0.005(8) -0.001(8)
C2A 0.014(10) 0.014(9) 0.013(10) -0.002(8) 0.002(8) -0.001(7)
C3A 0.047(14) 0.054(13) 0.050(14) -0.002(9) -0.005(9) -0.001(9)

loop_
_atom_type_symbol
_atom_type_description
_atom_type_scat_dispersion_real
_atom_type_scat_dispersion_imag
_atom_type_scat_source
C C 0.0033 0.0016 'International Tables Vol C Tables 4.2.6.8 and 6.1.1.4'
H H 0.0000 0.0000 'International Tables Vol C Tables 4.2.6.8 and 6.1.1.4'
O O 0.0106 0.0060 'International Tables Vol C Tables 4.2.6.8 and 6.1.1.4'
Sn Sn -0.6537 1.4246 'International Tables Vol C Tables 4.2.6.8 and 6.1.1.4'

loop_
_geom_angle_atom_site_label_1
_geom_angle_atom_site_label_2
_geom_angle_atom_site_label_3
_geom_angle
_geom_angle_site_symmetry_1
_geom_angle_site_symmetry_3
C3 Sn1 C2A 113.9(11) . .
C3 Sn1 C1 123.4(10) . .
C2A Sn1 C1 121.5(7) . .
C3 Sn1 C3A 14.0(14) . .
C2A Sn1 C3A 122.4(12) . .
C1 Sn1 C3A 116.1(10) . .
C3 Sn1 O1A 86.0(10) . 4_565
C2A Sn1 O1A 103.2(8) . 4_565
C1 Sn1 O1A 92.1(6) . 4_565
C3A Sn1 O1A 73.7(10) . 4_565
C3 Sn1 C2 120.8(13) . .
C2A Sn1 C2 16.8(9) . .
C1 Sn1 C2 115.7(8) . .
C3A Sn1 C2 125.4(14) . .
O1A Sn1 C2 88.1(8) 4_565 .
C3 Sn1 O1 91.4(10) . .
C2A Sn1 O1 76.9(7) . .
C1 Sn1 O1 90.1(5) . .
C3A Sn1 O1 103.9(10) . .
O1A Sn1 O1 177.2(8) 4_565 .
C2 Sn1 O1 92.4(8) . .
C3 Sn1 O1 101.1(10) . 4_565
C2A Sn1 O1 87.9(7) . 4_565
C1 Sn1 O1 92.0(5) . 4_565
C3A Sn1 O1 90.0(10) . 4_565
O1A Sn1 O1 18.1(5) 4_565 4_565
C2 Sn1 O1 71.9(8) . 4_565
O1 Sn1 O1 163.4(8) . 4_565
C3 Sn1 O1A 76.1(10) . .
C2A Sn1 O1A 91.7(7) . .
C1 Sn1 O1A 90.9(6) . .
C3A Sn1 O1A 87.5(10) . .
O1A Sn1 O1A 160.3(8) 4_565 .
C2 Sn1 O1A 108.0(8) . .
O1 Sn1 O1A 17.9(5) . .
O1 Sn1 O1A 176.8(8) 4_565 .
Sn1 O1 Sn1 140.7(9) . 4_566
Sn1 O1A Sn1 139.9(10) 4_566 .

loop_
_geom_bond_atom_site_label_1
_geom_bond_atom_site_label_2
_geom_bond_distance
_geom_bond_site_symmetry_2
Sn1 C3 2.06(3) .
Sn1 C2A 2.10(2) .
Sn1 C1 2.137(8) .
Sn1 C3A 2.17(4) .
Sn1 O1A 2.194(19) 4_565
Sn1 C2 2.22(3) .
Sn1 O1 2.214(17) .
Sn1 O1 2.238(18) 4_565
Sn1 O1A 2.268(19) .
O1 Sn1 2.238(18) 4_566
O1A Sn1 2.194(19) 4_566
